data_7216630
loop_
_publ_author_name
'Paul, Mithun'
'Dastidar, Parthasarathi'

_publ_section_title
;
 Coordination polymers derived from pyridyl carboxylate ligands having an
 amide backbone: an attempt towards the selective separation of CuIIcation
 following in situ crystallization under competitive conditions
;
_journal_issue 33
_journal_name_full CrystEngComm
_journal_page_first 7815
_journal_paper_doi 10.1039/C4CE00733F
_journal_volume 16
_journal_year 2014
_chemical_formula_moiety 'C28 H31 Cd N4 O11'
_chemical_formula_sum 'C28 H31 Cd N4 O11'
_chemical_formula_weight 711.97
_chemical_name_systematic
; 
 ? 
;
_space_group_IT_number 15
_symmetry_cell_setting monoclinic
_symmetry_space_group_name_Hall '-C 2yc'
_symmetry_space_group_name_H-M 'C 1 2/c 1'
_atom_sites_solution_hydrogens geom
_atom_sites_solution_primary direct
_atom_sites_solution_secondary difmap
_audit_creation_method SHELXL-97
_cell_angle_alpha 90.00
_cell_angle_beta 104.500(5)
_cell_angle_gamma 90.00
_cell_formula_units_Z 4
_cell_length_a 20.3394(16)
_cell_length_b 10.1426(7)
_cell_length_c 14.9680(9)
_cell_measurement_temperature 296(2)
_cell_volume 2989.5(4)
_computing_cell_refinement 'Bruker Apex II'
_computing_data_collection 'Bruker Apex II'
_computing_data_reduction SAINT
_computing_molecular_graphics 'Mercury 3.1'
_computing_publication_material SHELXTL-97
_computing_structure_refinement 'SHELXL-97 (Sheldrick, 2008)'
_computing_structure_solution 'SHELXS-97 (Sheldrick, 2008)'
_diffrn_ambient_temperature 296(2)
_diffrn_detector_area_resol_mean 3
_diffrn_measured_fraction_theta_full 0.999
_diffrn_measured_fraction_theta_max 0.883
_diffrn_measurement_device_type 'Bruker Apex II'
_diffrn_measurement_method 'phi-omega scan'
_diffrn_radiation_monochromator graphite
_diffrn_radiation_source 'fine-focus sealed tube'
_diffrn_radiation_type MoK\a
_diffrn_radiation_wavelength 0.71073
_diffrn_reflns_av_R_equivalents 0.0201
_diffrn_reflns_av_sigmaI/netI 0.0167
_diffrn_reflns_limit_h_max 31
_diffrn_reflns_limit_h_min -30
_diffrn_reflns_limit_k_max 14
_diffrn_reflns_limit_k_min -13
_diffrn_reflns_limit_l_max 23
_diffrn_reflns_limit_l_min -20
_diffrn_reflns_number 33276
_diffrn_reflns_theta_full 27.50
_diffrn_reflns_theta_max 34.06
_diffrn_reflns_theta_min 2.26
_exptl_absorpt_coefficient_mu 0.797
_exptl_absorpt_correction_T_max 0.9390
_exptl_absorpt_correction_T_min 0.5028
_exptl_absorpt_correction_type multi-scan
_exptl_absorpt_process_details sadabs
_exptl_crystal_colour COLORLESS
_exptl_crystal_density_diffrn 1.582
_exptl_crystal_density_method 'not measured'
_exptl_crystal_description BLOCK
_exptl_crystal_F_000 1452
_exptl_crystal_size_max 1.00
_exptl_crystal_size_mid 0.12
_exptl_crystal_size_min 0.08
_refine_diff_density_max 0.615
_refine_diff_density_min -0.474
_refine_diff_density_rms 0.106
_refine_ls_extinction_method none
_refine_ls_goodness_of_fit_ref 1.120
_refine_ls_hydrogen_treatment mixed
_refine_ls_matrix_type full
_refine_ls_number_parameters 200
_refine_ls_number_reflns 5412
_refine_ls_number_restraints 0
_refine_ls_restrained_S_all 1.120
_refine_ls_R_factor_all 0.0300
_refine_ls_R_factor_gt 0.0253
_refine_ls_shift/su_max 0.000
_refine_ls_shift/su_mean 0.000
_refine_ls_structure_factor_coef Fsqd
_refine_ls_weighting_details 'calc w=1/[\s^2^(Fo^2^)+(0.0365P)^2^+1.9860P] where P=(Fo^2^+2Fc^2^)/3'
_refine_ls_weighting_scheme calc
_refine_ls_wR_factor_gt 0.0690
_refine_ls_wR_factor_ref 0.0715
_reflns_number_gt 4925
_reflns_number_total 5412
_reflns_threshold_expression >2sigma(I)
_cod_data_source_file c4ce00733f2.cif
_cod_data_source_block cp2e
_cod_depositor_comments
;
The following automatic conversions were performed:

'_symmetry_cell_setting' value 'MONOCLINIC' changed to 'monoclinic'
according to
/usr/data/users/saulius/crontab/automatic-downloads/rss-feeds/RSC/lib/dictionaries/cif_core.dic
dictionary named 'cif_core.dic' version 2.4.2 from 2011-04-26.

Automatic conversion script
Id: cif_fix_values 2281 2013-09-26 08:29:07Z andrius 

 Adding full bibliography for 7216620--7216632.cif.
;
_cod_original_sg_symbol_H-M 'C 2/c'
_cod_database_code 7216630

loop_
_symmetry_equiv_pos_as_xyz
'x, y, z'
'-x, y, -z+1/2'
'x+1/2, y+1/2, z'
'-x+1/2, y+1/2, -z+1/2'
'-x, -y, -z'
'x, -y, z-1/2'
'-x+1/2, -y+1/2, -z'
'x+1/2, -y+1/2, z-1/2'

loop_
_atom_site_label
_atom_site_type_symbol
_atom_site_fract_x
_atom_site_fract_y
_atom_site_fract_z
_atom_site_U_iso_or_equiv
_atom_site_adp_type
_atom_site_occupancy
_atom_site_symmetry_multiplicity
_atom_site_calc_flag
_atom_site_refinement_flags
C1 C 0.02447(6) 0.24002(13) -0.04706(9) 0.0236(2) Uani 1 1 d .
H1 H 0.0589 0.2790 -0.0687 0.028 Uiso 1 1 calc R
C2 C 0.01686(6) 0.27769(13) 0.03911(9) 0.0238(2) Uani 1 1 d .
C3 C -0.03476(7) 0.21954(16) 0.07153(10) 0.0299(3) Uani 1 1 d .
H3 H -0.0417 0.2432 0.1285 0.036 Uiso 1 1 calc R
C4 C -0.07540(8) 0.12588(15) 0.01708(11) 0.0316(3) Uani 1 1 d .
H4 H -0.1100 0.0849 0.0373 0.038 Uiso 1 1 calc R
C5 C -0.06424(7) 0.09355(14) -0.06784(10) 0.0265(3) Uani 1 1 d .
H5 H -0.0917 0.0300 -0.1037 0.032 Uiso 1 1 calc R
C6 C 0.05951(7) 0.38502(14) 0.09251(10) 0.0268(3) Uani 1 1 d .
C7 C 0.17581(6) 0.47690(14) 0.12660(9) 0.0252(2) Uani 1 1 d .
C8 C 0.24312(6) 0.43465(14) 0.14651(10) 0.0256(2) Uani 1 1 d .
H8 H 0.2527 0.3466 0.1379 0.031 Uiso 1 1 calc R
C9 C 0.29607(6) 0.52256(14) 0.17904(9) 0.0254(2) Uani 1 1 d .
C10 C 0.28167(7) 0.65416(17) 0.19222(12) 0.0356(3) Uani 1 1 d .
H10 H 0.3167 0.7135 0.2149 0.043 Uiso 1 1 calc R
C11 C 0.21487(8) 0.69598(16) 0.17128(14) 0.0410(4) Uani 1 1 d .
H11 H 0.2054 0.7843 0.1792 0.049 Uiso 1 1 calc R
C12 C 0.16160(8) 0.60905(15) 0.13866(13) 0.0343(3) Uani 1 1 d .
H12 H 0.1169 0.6387 0.1250 0.041 Uiso 1 1 calc R
C13 C 0.36810(6) 0.47447(15) 0.19977(9) 0.0267(3) Uani 1 1 d .
C14 C 0.34313(17) -0.0147(3) 0.1235(2) 0.0747(7) Uani 1 1 d .
N1 N -0.01521(5) 0.15065(12) -0.10029(8) 0.0234(2) Uani 1 1 d .
N2 N 0.12534(6) 0.38188(12) 0.09054(10) 0.0294(3) Uani 1 1 d .
H2 H 0.1421 0.3070 0.0705 0.035 Uiso 1 1 d R
O1 O 0.03397(6) 0.46869(14) 0.13210(10) 0.0478(3) Uani 1 1 d .
O2 O 0.41539(5) 0.55142(12) 0.23609(8) 0.0337(2) Uani 1 1 d .
O3 O 0.37911(6) 0.35668(13) 0.17965(10) 0.0400(3) Uani 1 1 d .
O4 O 0.0000 0.35106(18) -0.2500 0.0513(5) Uani 1 2 d S
H13 H -0.0050 0.3780 -0.2005 0.077 Uiso 0.50 1 calc PR
O5 O 0.17795(8) 0.14016(15) 0.03210(12) 0.0518(3) Uani 1 1 d .
H14 H 0.2130 0.1263 0.0557 0.078 Uiso 1 1 d R
H15 H 0.1711 0.1287 -0.0302 0.078 Uiso 1 1 d R
O6 O 0.31826(10) 0.11458(16) 0.10321(15) 0.0662(5) Uani 1 1 d .
H16 H 0.3431 0.1661 0.1411 0.099 Uiso 1 1 d R
Cd1 Cd 0.0000 0.113387(13) -0.2500 0.02238(5) Uani 1 2 d S

loop_
_atom_site_aniso_label
_atom_site_aniso_U_11
_atom_site_aniso_U_22
_atom_site_aniso_U_33
_atom_site_aniso_U_23
_atom_site_aniso_U_13
_atom_site_aniso_U_12
C1 0.0204(5) 0.0265(6) 0.0248(6) -0.0003(5) 0.0072(4) -0.0015(4)
C2 0.0200(5) 0.0261(6) 0.0254(6) -0.0023(5) 0.0061(4) 0.0006(4)
C3 0.0295(6) 0.0363(8) 0.0267(6) -0.0025(5) 0.0121(5) -0.0027(5)
C4 0.0308(6) 0.0362(8) 0.0308(7) 0.0017(6) 0.0133(6) -0.0086(5)
C5 0.0250(5) 0.0262(7) 0.0278(6) 0.0012(5) 0.0059(5) -0.0043(4)
C6 0.0220(5) 0.0308(7) 0.0279(6) -0.0072(5) 0.0069(5) -0.0007(4)
C7 0.0200(5) 0.0271(6) 0.0273(6) -0.0047(5) 0.0039(4) 0.0008(4)
C8 0.0211(5) 0.0247(6) 0.0305(6) -0.0039(5) 0.0054(5) 0.0025(4)
C9 0.0196(5) 0.0289(7) 0.0265(6) -0.0005(5) 0.0036(4) 0.0009(4)
C10 0.0262(6) 0.0277(7) 0.0491(9) -0.0062(7) 0.0020(6) -0.0023(5)
C11 0.0312(7) 0.0242(7) 0.0635(11) -0.0086(7) 0.0038(7) 0.0032(5)
C12 0.0232(6) 0.0283(7) 0.0484(9) -0.0051(6) 0.0031(6) 0.0047(5)
C13 0.0200(5) 0.0362(7) 0.0237(6) 0.0045(5) 0.0052(4) 0.0011(5)
C14 0.098(2) 0.0528(14) 0.0682(16) 0.0028(12) 0.0117(15) 0.0002(14)
N1 0.0222(4) 0.0252(5) 0.0228(5) 0.0000(4) 0.0055(4) -0.0013(4)
N2 0.0204(5) 0.0279(6) 0.0394(7) -0.0119(5) 0.0064(5) 0.0007(4)
O1 0.0360(6) 0.0499(8) 0.0644(8) -0.0302(7) 0.0252(6) -0.0064(5)
O2 0.0208(4) 0.0390(6) 0.0383(6) 0.0031(5) 0.0019(4) -0.0020(4)
O3 0.0227(4) 0.0379(6) 0.0586(8) -0.0099(6) 0.0088(5) 0.0041(4)
O4 0.1016(17) 0.0234(8) 0.0436(10) 0.000 0.0457(11) 0.000
O5 0.0438(7) 0.0497(8) 0.0626(9) -0.0170(7) 0.0148(7) 0.0010(6)
O6 0.0567(10) 0.0591(11) 0.0779(12) -0.0161(8) 0.0076(9) -0.0011(7)
Cd1 0.01901(6) 0.02571(8) 0.02253(7) 0.000 0.00541(4) 0.000

loop_
_atom_type_symbol
_atom_type_description
_atom_type_scat_dispersion_real
_atom_type_scat_dispersion_imag
_atom_type_scat_source
C C 0.0033 0.0016 'International Tables Vol C Tables 4.2.6.8 and 6.1.1.4'
H H 0.0000 0.0000 'International Tables Vol C Tables 4.2.6.8 and 6.1.1.4'
Cd Cd -0.8075 1.2024 'International Tables Vol C Tables 4.2.6.8 and 6.1.1.4'
N N 0.0061 0.0033 'International Tables Vol C Tables 4.2.6.8 and 6.1.1.4'
O O 0.0106 0.0060 'International Tables Vol C Tables 4.2.6.8 and 6.1.1.4'

loop_
_geom_angle_atom_site_label_1
_geom_angle_atom_site_label_2
_geom_angle_atom_site_label_3
_geom_angle
_geom_angle_site_symmetry_1
_geom_angle_site_symmetry_3
N1 C1 C2 123.27(12) . .
C1 C2 C3 118.39(12) . .
C1 C2 C6 120.81(12) . .
C3 C2 C6 120.65(12) . .
C4 C3 C2 118.48(13) . .
C3 C4 C5 119.49(13) . .
N1 C5 C4 122.43(13) . .
O1 C6 N2 124.90(13) . .
O1 C6 C2 120.34(12) . .
N2 C6 C2 114.74(11) . .
C12 C7 C8 119.54(13) . .
C12 C7 N2 123.47(12) . .
C8 C7 N2 116.92(12) . .
C9 C8 C7 120.76(13) . .
C8 C9 C10 119.56(12) . .
C8 C9 C13 119.66(13) . .
C10 C9 C13 120.78(12) . .
C11 C10 C9 119.48(14) . .
C10 C11 C12 121.43(15) . .
C11 C12 C7 119.22(13) . .
O2 C13 O3 121.95(13) . 1
O2 C13 O3 121.95(13) . .
O2 C13 C9 119.41(13) . .
O3 C13 C9 118.64(12) 1 .
O3 C13 C9 118.64(12) . .
O2 C13 Cd1 59.47(7) . 7
O3 C13 Cd1 62.61(7) 1 7
O3 C13 Cd1 62.61(7) . 7
C9 C13 Cd1 176.17(9) . 7
C1 N1 C5 117.93(12) . .
C1 N1 Cd1 118.04(8) . .
C5 N1 Cd1 123.88(9) . .
C6 N2 C7 127.34(12) . .
C13 O2 Cd1 93.47(9) . 7
C13 O3 Cd1 89.95(8) . 7
N1 Cd1 N1 161.63(6) . 2_554
N1 Cd1 O2 86.08(4) . 8_455
N1 Cd1 O2 107.06(4) 2_554 8_455
N1 Cd1 O2 107.06(4) . 7
N1 Cd1 O2 86.08(4) 2_554 7
O2 Cd1 O2 90.32(5) 8_455 7
N1 Cd1 O4 80.82(3) . .
N1 Cd1 O4 80.82(3) 2_554 .
O2 Cd1 O4 134.84(3) 8_455 .
O2 Cd1 O4 134.84(3) 7 .
N1 Cd1 O3 91.85(4) . 8_455
N1 Cd1 O3 85.87(4) 2_554 8_455
O2 Cd1 O3 54.46(4) 8_455 8_455
O2 Cd1 O3 139.19(4) 7 8_455
O4 Cd1 O3 82.85(3) . 8_455
N1 Cd1 O3 85.87(4) . 7
N1 Cd1 O3 91.85(4) 2_554 7
O2 Cd1 O3 139.18(4) 8_455 7
O2 Cd1 O3 54.46(4) 7 7
O4 Cd1 O3 82.85(3) . 7
O3 Cd1 O3 165.70(6) 8_455 7
N1 Cd1 C13 87.75(4) . 8_455
N1 Cd1 C13 98.21(4) 2_554 8_455
O2 Cd1 C13 27.07(4) 8_455 8_455
O2 Cd1 C13 115.66(4) 7 8_455
O4 Cd1 C13 108.93(3) . 8_455
O3 Cd1 C13 27.43(4) 8_455 8_455
O3 Cd1 C13 165.53(5) 7 8_455
N1 Cd1 C13 98.21(4) . 7
N1 Cd1 C13 87.75(4) 2_554 7
O2 Cd1 C13 115.66(4) 8_455 7
O2 Cd1 C13 27.07(4) 7 7
O4 Cd1 C13 108.93(3) . 7
O3 Cd1 C13 165.54(5) 8_455 7
O3 Cd1 C13 27.43(4) 7 7
C13 Cd1 C13 142.15(6) 8_455 7

loop_
_geom_bond_atom_site_label_1
_geom_bond_atom_site_label_2
_geom_bond_distance
_geom_bond_site_symmetry_2
C1 N1 1.3363(17) .
C1 C2 1.3905(18) .
C2 C3 1.3932(18) .
C2 C6 1.4931(19) .
C3 C4 1.383(2) .
C4 C5 1.385(2) .
C5 N1 1.3448(17) .
C6 O1 1.2228(17) .
C6 N2 1.3471(17) .
C7 C12 1.392(2) .
C7 C8 1.3936(17) .
C7 N2 1.4130(17) .
C8 C9 1.3890(19) .
C9 C10 1.391(2) .
C9 C13 1.5009(18) .
C10 C11 1.382(2) .
C11 C12 1.387(2) .
C13 O2 1.2522(17) .
C13 O3 1.2657(19) 1
C13 O3 1.2657(19) .
C13 Cd1 2.7472(13) 7
C14 O6 1.411(3) 1
C14 O6 1.411(3) .
N1 Cd1 2.3679(11) .
O2 Cd1 2.3706(11) 7
O3 Cd1 2.4393(11) 7
O4 Cd1 2.4107(18) .
Cd1 N1 2.3679(11) 2_554
Cd1 O2 2.3705(11) 8_455
Cd1 O2 2.3705(11) 7
Cd1 O3 2.4393(11) 8_455
Cd1 O3 2.4393(11) 7
Cd1 C13 2.7472(13) 8_455
Cd1 C13 2.7472(13) 7

loop_
_geom_hbond_atom_site_label_D
_geom_hbond_atom_site_label_H
_geom_hbond_atom_site_label_A
_geom_hbond_distance_DH
_geom_hbond_distance_HA
_geom_hbond_distance_DA
_geom_hbond_angle_DHA
_geom_hbond_site_symmetry_A
O6 H16 O3 0.84 2.10 2.857(2) 150.2 1
O5 H15 O3 0.92 2.22 3.091(2) 158.9 7
O5 H14 O6 0.73 2.08 2.797(2) 167.8 1
O4 H13 O1 0.82 2.03 2.7467(17) 146.0 5_565
N2 H2 O5 0.91 1.98 2.8964(18) 177.3 1
